data_1526383
loop_
_publ_author_name
'Huang, F.Q.'
'Ibers, J.A.'

_publ_section_title
;
 Syntheses, structures and physical properties of the new quaternary
 rare-earth chalcogenides Rb Nd2 Cu S4, Rb Sm2 Cu S4, Cs La2 Cu Se4, Cs
 Sm2 Cu Se4, Rb Er2 Cu3 S5, Cs Gd2 Ag3 Se5, Cs Tb2 Ag3 Se5 and Rb2 Gd4 Cu4
 S9
;
_journal_name_full 'Journal of Solid State Chemistry'
_journal_page_first 299
_journal_page_last 306
_journal_volume 158
_journal_year 2001
_chemical_formula_sum 'Cu Nd2 Rb S4'
_chemical_name_systematic 'Rb Nd2 Cu S4'
_space_group_IT_number 63
_symmetry_space_group_name_Hall '-C 2c 2'
_symmetry_space_group_name_H-M 'C m c m'
_cell_angle_alpha 90
_cell_angle_beta 90
_cell_angle_gamma 90
_cell_formula_units_Z 4
_cell_length_a 4.0762
_cell_length_b 13.954
_cell_length_c 13.964
_cell_volume 794.262
_citation_journal_id_ASTM JSSCBI
_cod_data_source_file Huang_JSSCBI_2001_1556.cif
_cod_data_source_block Cu1Nd2Rb1S4
_cod_original_cell_volume 794.2625
_cod_original_formula_sum 'Cu1 Nd2 Rb1 S4'
_cod_database_code 1526383

loop_
_symmetry_equiv_pos_as_xyz
x,y,z
-x,-y,z+1/2
x,-y,-z
-x,y,-z+1/2
-x,-y,-z
x,y,-z-1/2
-x,y,z
x,-y,z-1/2
x+1/2,y+1/2,z
-x+1/2,-y+1/2,z+1/2
x+1/2,-y+1/2,-z
-x+1/2,y+1/2,-z+1/2
-x+1/2,-y+1/2,-z
x+1/2,y+1/2,-z-1/2
-x+1/2,y+1/2,z
x+1/2,-y+1/2,z-1/2

loop_
_atom_site_label
_atom_site_type_symbol
_atom_site_fract_x
_atom_site_fract_y
_atom_site_fract_z
_atom_site_occupancy
_atom_site_U_iso_or_equiv
S3 S-2 0 0 0 1 0.0
Rb1 Rb+1 0 0.10667 0.25 1 0.0
Nd1 Nd+3 0 0.3658 0.06141 1 0.0
S1 S-2 0 0.26115 0.61141 1 0.0
S2 S-2 0 0.4255 0.25 1 0.0
Cu1 Cu+1 0 0.83517 0.25 1 0.0
